data_7250864
loop_
_publ_author_name
'Remili, Yasmine'
'Nasimsobhan, Maryam'
'Turo-Cort\'es, Rub\'en'
'Vendier, Laure'
'Bartual-Murgui, Carlos'
'Moln\'ar, G\'abor'
'Bousseksou, Azzedine'
'Real Cabezos, Jos\'e Antonio'

_publ_section_title
;
 Raman scattering and X-ray diffraction study of the temperature- and
 pressure-induced multistep spin transition in the complex
 {FeII(AnPy)2[AgI(CN)2]2]}&#x00B7;NO2bz
;
_journal_name_full 'Physical Chemistry Chemical Physics'
_journal_paper_doi 10.1039/D5CP02831K
_journal_year 2025
_chemical_formula_moiety 'C43 H8 Ag2 Fe N6'
_chemical_formula_sum 'C43 H8 Ag2 Fe N6'
_chemical_formula_weight 880.16
_space_group_crystal_system orthorhombic
_space_group_IT_number 66
_space_group_name_Hall '-C 2 2c'
_space_group_name_H-M_alt 'C c c m'
_atom_sites_solution_hydrogens geom
_audit_creation_method SHELXL-2019/3
_audit_update_record
;
2025-05-19 deposited with the CCDC.	2025-09-09 downloaded from the CCDC.
;
_cell_angle_alpha 90
_cell_angle_beta 90
_cell_angle_gamma 90
_cell_formula_units_Z 4
_cell_length_a 14.3771(17)
_cell_length_b 22.028(6)
_cell_length_c 14.8097(17)
_cell_measurement_reflns_used 2331
_cell_measurement_temperature 293(2)
_cell_measurement_theta_max 26.9950
_cell_measurement_theta_min 3.1890
_cell_volume 4690.2(15)
_computing_structure_refinement 'SHELXL-2019/2 (Sheldrick, 2019)'
_diffrn_ambient_environment air
_diffrn_ambient_temperature 293(2)
_diffrn_detector 'Hybrid Pixel Array Detector'
_diffrn_detector_area_resol_mean 10.0000
_diffrn_detector_type HyPix
_diffrn_measured_fraction_theta_full 0.665
_diffrn_measured_fraction_theta_max 0.653
_diffrn_measurement_device 'four-circle diffractometer'
_diffrn_measurement_device_type 'XtaLAB Synergy, Dualflex, HyPix'
_diffrn_radiation_monochromator mirror
_diffrn_radiation_probe x-ray
_diffrn_radiation_type 'Mo K\a'
_diffrn_radiation_wavelength 0.71073
_diffrn_reflns_av_R_equivalents 0.2780
_diffrn_reflns_av_unetI/netI 0.1756
_diffrn_reflns_Laue_measured_fraction_full 0.665
_diffrn_reflns_Laue_measured_fraction_max 0.653
_diffrn_reflns_limit_h_max 17
_diffrn_reflns_limit_h_min -17
_diffrn_reflns_limit_k_max 15
_diffrn_reflns_limit_k_min -16
_diffrn_reflns_limit_l_max 18
_diffrn_reflns_limit_l_min -18
_diffrn_reflns_number 15353
_diffrn_reflns_point_group_measured_fraction_full 0.665
_diffrn_reflns_point_group_measured_fraction_max 0.653
_diffrn_reflns_theta_full 25.242
_diffrn_reflns_theta_max 26.362
_diffrn_reflns_theta_min 3.230
_diffrn_source 'micro-focus sealed X-ray tube'
_diffrn_source_type 'PhotonJet (Mo) X-ray Source'
_exptl_absorpt_coefficient_mu 1.162
_exptl_absorpt_correction_T_max 1.00000
_exptl_absorpt_correction_T_min 0.15017
_exptl_absorpt_correction_type multi-scan
_exptl_absorpt_process_details
;
CrysAlisPro 1.171.42.49 (Rigaku Oxford Diffraction, 2022)
Empirical absorption correction using spherical harmonics,
implemented in SCALE3 ABSPACK scaling algorithm.
;
_exptl_crystal_colour yellow
_exptl_crystal_density_diffrn 1.246
_exptl_crystal_description platelet
_exptl_crystal_F_000 1712
_exptl_crystal_size_max 0.2
_exptl_crystal_size_mid 0.150
_exptl_crystal_size_min 0.020
_refine_diff_density_max 0.764
_refine_diff_density_min -0.958
_refine_diff_density_rms 0.138
_refine_ls_extinction_method none
_refine_ls_goodness_of_fit_ref 1.043
_refine_ls_hydrogen_treatment constr
_refine_ls_matrix_type full
_refine_ls_number_parameters 118
_refine_ls_number_reflns 1634
_refine_ls_number_restraints 43
_refine_ls_restrained_S_all 1.029
_refine_ls_R_factor_all 0.2254
_refine_ls_R_factor_gt 0.1024
_refine_ls_shift/su_max 0.008
_refine_ls_shift/su_mean 0.000
_refine_ls_structure_factor_coef Fsqd
_refine_ls_weighting_details 'w=1/[\s^2^(Fo^2^)+(0.1670P)^2^] where P=(Fo^2^+2Fc^2^)/3'
_refine_ls_weighting_scheme calc
_refine_ls_wR_factor_gt 0.2653
_refine_ls_wR_factor_ref 0.3359
_reflns_Friedel_coverage 0.000
_reflns_number_gt 651
_reflns_number_total 1634
_reflns_threshold_expression 'I > 2\s(I)'
_cod_data_source_file d5cp02831k2.cif
_cod_data_source_block RT641-2kBar
_cod_original_cell_volume 4690.2(14)
_cod_database_code 7250864
_shelx_shelxl_version_number 2019/3
_shelx_space_group_comment
;
The symmetry employed for this shelxl refinement is uniquely defined
by the following loop, which should always be used as a source of
symmetry information in preference to the above space-group names.
They are only intended as comments.
;

loop_
_space_group_symop_operation_xyz
'x, y, z'
'-x, -y, z'
'x, -y, -z+1/2'
'-x, y, -z+1/2'
'x+1/2, y+1/2, z'
'-x+1/2, -y+1/2, z'
'x+1/2, -y+1/2, -z+1/2'
'-x+1/2, y+1/2, -z+1/2'
'-x, -y, -z'
'x, y, -z'
'-x, y, z-1/2'
'x, -y, z-1/2'
'-x+1/2, -y+1/2, -z'
'x+1/2, y+1/2, -z'
'-x+1/2, y+1/2, z-1/2'
'x+1/2, -y+1/2, z-1/2'

loop_
_atom_site_label
_atom_site_type_symbol
_atom_site_fract_x
_atom_site_fract_y
_atom_site_fract_z
_atom_site_U_iso_or_equiv
_atom_site_adp_type
_atom_site_occupancy
_atom_site_site_symmetry_order
_atom_site_calc_flag
_atom_site_refinement_flags_posn
_atom_site_refinement_flags_adp
_atom_site_refinement_flags_occupancy
_atom_site_disorder_assembly
_atom_site_disorder_group
C1 C 0.5957(10) 0.7259(9) 0.3492(10) 0.066(3) Uani 1 1 d . U . . .
C2 C 0.8578(15) 0.6353(16) 0.500000 0.066(3) Uani 1 2 d S TU P . .
H2 H 0.906171 0.663382 0.500000 0.079 Uiso 1 2 calc R U P . .
C3 C 0.8812(19) 0.5723(19) 0.500000 0.094(8) Uani 1 2 d S TU P . .
H3 H 0.943021 0.559875 0.500000 0.113 Uiso 1 2 calc R U P . .
C4 C 0.8074(15) 0.5287(17) 0.500000 0.074(12) Uani 1 2 d S T P . .
C5 C 0.7264(18) 0.5556(19) 0.500000 0.074(3) Uani 1 2 d S TU P . .
H5 H 0.674950 0.530091 0.500000 0.089 Uiso 1 2 calc R U P . .
C6 C 0.7073(14) 0.6171(18) 0.500000 0.071(11) Uani 1 2 d S T P . .
H6 H 0.645929 0.630519 0.500000 0.085 Uiso 1 2 calc R U P . .
C7 C 0.8327(16) 0.460(2) 0.500000 0.078(8) Uiso 1 2 d S . P . .
C10A C 0.837(4) 0.367(2) 0.590(3) 0.111(16) Uiso 0.5 1 d D . P A 1
C11A C 0.811(2) 0.429(2) 0.5901(19) 0.072(10) Uiso 0.5 1 d D . P A 1
C12A C 0.764(2) 0.455(2) 0.663(2) 0.091(11) Uiso 0.5 1 d D . P A 1
C13A C 0.733(4) 0.423(2) 0.740(3) 0.16(2) Uiso 0.5 1 d D . P A 1
C14A C 0.775(3) 0.366(2) 0.740(2) 0.100(12) Uiso 0.5 1 d D . P A 1
C15A C 0.824(2) 0.336(2) 0.670(2) 0.104(13) Uiso 0.5 1 d D . P A 1
C16A C 0.891(3) 0.342(3) 0.500000 0.056(15) Uiso 0.5 2 d S . P A 1
C10B C 0.892(5) 0.376(2) 0.577(4) 0.16(3) Uiso 0.5 1 d D . P A 2
C11B C 0.867(2) 0.437(2) 0.565(2) 0.071(10) Uiso 0.5 1 d D . P A 2
C12B C 0.8858(19) 0.4668(17) 0.6471(17) 0.067(8) Uiso 0.5 1 d D . P A 2
C13B C 0.916(2) 0.436(2) 0.7246(19) 0.084(11) Uiso 0.5 1 d D . P A 2
C14B C 0.952(3) 0.376(2) 0.727(3) 0.139(17) Uiso 0.5 1 d D . P A 2
C15B C 0.931(3) 0.343(2) 0.648(3) 0.105(13) Uiso 0.5 1 d D . P A 2
C16B C 0.874(3) 0.356(2) 0.461(3) 0.067(11) Uiso 0.5 1 d . . P A 2
N1 N 0.7739(11) 0.6556(10) 0.500000 0.043(7) Uani 1 2 d S T P . .
N2 N 0.6528(8) 0.7364(8) 0.4039(7) 0.059(3) Uani 1 1 d . U . . .
Fe1 Fe 0.750000 0.750000 0.500000 0.0416(18) Uani 1 4 d S T P . .
Ag1 Ag 0.500000 0.71901(12) 0.250000 0.0733(12) Uani 1 2 d S T P . .

loop_
_atom_site_aniso_label
_atom_site_aniso_U_11
_atom_site_aniso_U_22
_atom_site_aniso_U_33
_atom_site_aniso_U_23
_atom_site_aniso_U_13
_atom_site_aniso_U_12
C1 0.066(4) 0.066(4) 0.066(4) 0.0001(7) 0.0001(7) 0.0001(7)
C2 0.066(4) 0.066(4) 0.066(4) 0.0001(7) 0.0001(7) 0.0001(7)
C3 0.094(8) 0.094(8) 0.094(8) 0.000 0.000 0.0000(10)
C4 0.067(16) 0.09(4) 0.064(13) 0.000 0.000 -0.018(17)
C5 0.074(3) 0.074(3) 0.074(3) 0.000 0.000 0.00000(10)
C6 0.031(12) 0.11(4) 0.069(13) 0.000 0.000 0.017(15)
N1 0.043(10) 0.03(3) 0.061(10) 0.000 0.000 0.015(9)
N2 0.059(3) 0.059(3) 0.059(3) 0.0000(10) 0.0004(10) -0.0001(10)
Fe1 0.051(2) 0.026(6) 0.048(2) 0.000 0.000 0.001(2)
Ag1 0.0899(15) 0.052(4) 0.0781(14) 0.000 -0.0258(9) 0.000

loop_
_atom_type_symbol
_atom_type_description
_atom_type_scat_dispersion_real
_atom_type_scat_dispersion_imag
_atom_type_scat_source
C C 0.0030 0.0020 'International Tables Vol C Tables 4.2.6.8 and 6.1.1.4'
H H 0.0000 0.0000 'International Tables Vol C Tables 4.2.6.8 and 6.1.1.4'
N N 0.0060 0.0030 'International Tables Vol C Tables 4.2.6.8 and 6.1.1.4'
Fe Fe 0.3460 0.8440 'International Tables Vol C Tables 4.2.6.8 and 6.1.1.4'
Ag Ag -0.8970 1.1020 'International Tables Vol C Tables 4.2.6.8 and 6.1.1.4'

loop_
_geom_angle_atom_site_label_1
_geom_angle_atom_site_label_2
_geom_angle_atom_site_label_3
_geom_angle
_geom_angle_site_symmetry_1
_geom_angle_site_symmetry_3
_geom_angle_publ_flag
N2 C1 Ag1 172.6(16) . . ?
N1 C2 C3 124(3) . . ?
C2 C3 C4 119(3) . . ?
C5 C4 C3 111(4) . . ?
C5 C4 C7 131(3) . . ?
C3 C4 C7 119(2) . . ?
C4 C5 C6 129(3) . . ?
N1 C6 C5 120(2) . . ?
C11B C7 C11B 107(4) 10_556 . ?
C11A C7 C11A 120(4) 10_556 . ?
C11B C7 C4 121(3) 10_556 . ?
C11B C7 C4 121(3) . . ?
C11A C7 C4 113(2) 10_556 . ?
C11A C7 C4 113(2) . . ?
C15A C10A C11A 116(4) . . ?
C15A C10A C16A 126(4) . . ?
C11A C10A C16A 117(4) . . ?
C10A C11A C12A 122(4) . . ?
C10A C11A C7 112(3) . . ?
C12A C11A C7 126(4) . . ?
C11A C12A C13A 125(4) . . ?
C14A C13A C12A 108(4) . . ?
C13A C14A C15A 130(4) . . ?
C10A C15A C14A 117(4) . . ?
C10A C16A C10A 109(4) 10_556 . ?
C16B C10B C15B 113(6) 10_556 . ?
C16B C10B C11B 113(6) 10_556 . ?
C15B C10B C11B 134(5) . . ?
C16B C10B C16B 26(4) 10_556 . ?
C15B C10B C16B 131(4) . . ?
C11B C10B C16B 95(3) . . ?
C7 C11B C10B 128(4) . . ?
C7 C11B C12B 125(4) . . ?
C10B C11B C12B 107(4) . . ?
C7 C11B C16B 106(3) . 10_556 ?
C7 C11B C11B 37(2) . 10_556 ?
C11B C12B C13B 123(3) . . ?
C14B C13B C12B 126(4) . . ?
C13B C14B C15B 113(4) . . ?
C10B C15B C14B 116(5) . . ?
C10B C16B C10B 121(9) 10_556 . ?
C16B C16B C10B 17(3) 10_556 . ?
C6 N1 C2 118(3) . . ?
C6 N1 Fe1 122.1(17) . . ?
C2 N1 Fe1 120(2) . . ?
C1 N2 Fe1 177.0(15) . . ?
N2 Fe1 N2 90.3(6) 13_666 10_556 ?
N2 Fe1 N2 89.7(6) 13_666 6_665 ?
N2 Fe1 N2 180.0 10_556 6_665 ?
N2 Fe1 N2 180.0 13_666 . ?
N2 Fe1 N2 89.7(6) 10_556 . ?
N2 Fe1 N2 90.3(6) 6_665 . ?
N2 Fe1 N1 88.1(6) 13_666 13_666 ?
N2 Fe1 N1 91.9(6) 10_556 13_666 ?
N2 Fe1 N1 88.1(6) 6_665 13_666 ?
N2 Fe1 N1 91.9(6) . 13_666 ?
N2 Fe1 N1 91.9(6) 13_666 . ?
N2 Fe1 N1 88.1(6) 10_556 . ?
N2 Fe1 N1 91.9(6) 6_665 . ?
N2 Fe1 N1 88.1(6) . . ?
N1 Fe1 N1 180.0 13_666 . ?
C1 Ag1 C1 171.4(11) . 4_655 ?

loop_
_geom_bond_atom_site_label_1
_geom_bond_atom_site_label_2
_geom_bond_distance
_geom_bond_site_symmetry_2
_geom_bond_publ_flag
C1 N2 1.177(17) . ?
C1 Ag1 2.018(16) . ?
C2 N1 1.29(3) . ?
C2 C3 1.43(4) . ?
C3 C4 1.43(4) . ?
C4 C5 1.31(4) . ?
C4 C7 1.55(5) . ?
C5 C6 1.38(4) . ?
C6 N1 1.28(3) . ?
C7 C11B 1.20(4) 10_556 ?
C7 C11B 1.20(4) . ?
C7 C11A 1.54(4) 10_556 ?
C7 C11A 1.54(4) . ?
C10A C15A 1.395(10) . ?
C10A C11A 1.399(10) . ?
C10A C16A 1.63(6) . ?
C11A C12A 1.406(10) . ?
C12A C13A 1.407(10) . ?
C13A C14A 1.401(10) . ?
C14A C15A 1.404(10) . ?
C10B C16B 0.75(7) 10_556 ?
C10B C15B 1.401(10) . ?
C10B C11B 1.401(7) . ?
C10B C16B 1.79(7) . ?
C11B C12B 1.406(10) . ?
C11B C16B 1.83(7) 10_556 ?
C11B C11B 1.93(6) 10_556 ?
C12B C13B 1.408(10) . ?
C13B C14B 1.402(10) . ?
C14B C15B 1.404(10) . ?
C14B C14B 1.54(9) 4_756 ?
C15B C16B 1.83(6) 10_556 ?
C16B C16B 1.17(8) 10_556 ?
N1 Fe1 2.11(2) . ?
N2 Fe1 2.017(12) . ?
